data_2222227
loop_
_publ_author_name
'Chang, Xiu-Li'
'Xie, Bin'
'Ji, Chang-You'
'Xiang, Yang-Guang'
'Zou, Li-Ke'

_publ_section_title
{<i>N</i>'-[(<i>E</i>)-1-(5-Bromo-2-oxidophenyl)ethylidene]-4-chlorobenzohydrazidato}pyridinenickel(II)
_journal_coeditor_code BH2230
_journal_issue 7
_journal_name_full 'Acta Crystallographica Section E'
_journal_page_first m794
_journal_paper_doi 10.1107/S160053680902234X
_journal_volume 65
_journal_year 2009
_chemical_formula_iupac '[Ni (C15 H10 Br Cl N O2) (C5 H5 N)]'
_chemical_formula_moiety 'C20 H15 Br Cl N3 Ni O2'
_chemical_formula_sum 'C20 H15 Br Cl N3 Ni O2'
_chemical_formula_weight 503.42
_chemical_melting_point 330
_chemical_name_systematic
;
{<i>N</i>'-[(<i>E</i>)-1-(5-Bromo-2-oxidophenyl)ethylidene]-4-
chlorobenzohydrazidato}pyridinenickel(II)
;
_space_group_IT_number 15
_symmetry_cell_setting monoclinic
_symmetry_space_group_name_Hall '-C 2yc'
_symmetry_space_group_name_H-M 'C 1 2/c 1'
_atom_sites_solution_hydrogens geom
_atom_sites_solution_primary direct
_atom_sites_solution_secondary difmap
_audit_creation_method SHELXL-97
_cell_angle_alpha 90.00
_cell_angle_beta 121.422(2)
_cell_angle_gamma 90.00
_cell_formula_units_Z 8
_cell_length_a 32.430(4)
_cell_length_b 6.0816(8)
_cell_length_c 22.865(3)
_cell_measurement_reflns_used 2958
_cell_measurement_temperature 278(2)
_cell_measurement_theta_max 25.03
_cell_measurement_theta_min 2.57
_cell_volume 3848.3(9)
_computing_cell_refinement 'SAINT (Siemens, 1996)'
_computing_data_collection 'SMART (Siemens, 1996)'
_computing_data_reduction 'SAINT (Siemens, 1996)'
_computing_molecular_graphics 'SHELXTL (Sheldrick, 2008)'
_computing_publication_material 'SHELXTL (Sheldrick, 2008)'
_computing_structure_refinement 'SHELXL97 (Sheldrick, 2008)'
_computing_structure_solution 'SHELXS97 (Sheldrick, 2008)'
_diffrn_ambient_temperature 278(2)
_diffrn_measured_fraction_theta_full 0.996
_diffrn_measured_fraction_theta_max 0.996
_diffrn_measurement_device_type 'Siemens SMART CCD area-detector'
_diffrn_measurement_method '\f and \w'
_diffrn_radiation_monochromator graphite
_diffrn_radiation_source 'fine-focus sealed tube'
_diffrn_radiation_type MoK\a
_diffrn_radiation_wavelength 0.71073
_diffrn_reflns_av_R_equivalents 0.0278
_diffrn_reflns_av_sigmaI/netI 0.0327
_diffrn_reflns_limit_h_max 38
_diffrn_reflns_limit_h_min -37
_diffrn_reflns_limit_k_max 7
_diffrn_reflns_limit_k_min -7
_diffrn_reflns_limit_l_max 27
_diffrn_reflns_limit_l_min -24
_diffrn_reflns_number 9680
_diffrn_reflns_theta_full 25.05
_diffrn_reflns_theta_max 25.05
_diffrn_reflns_theta_min 1.47
_exptl_absorpt_coefficient_mu 3.245
_exptl_absorpt_correction_T_max 0.723
_exptl_absorpt_correction_T_min 0.581
_exptl_absorpt_correction_type multi-scan
_exptl_absorpt_process_details '(SADABS; Sheldrick, 1996)'
_exptl_crystal_colour green
_exptl_crystal_density_diffrn 1.738
_exptl_crystal_density_method 'not measured'
_exptl_crystal_description block
_exptl_crystal_F_000 2016
_exptl_crystal_size_max 0.18
_exptl_crystal_size_mid 0.13
_exptl_crystal_size_min 0.10
_refine_diff_density_max 0.477
_refine_diff_density_min -0.272
_refine_ls_extinction_method none
_refine_ls_goodness_of_fit_ref 1.021
_refine_ls_hydrogen_treatment constr
_refine_ls_matrix_type full
_refine_ls_number_constraints 0
_refine_ls_number_parameters 253
_refine_ls_number_reflns 3401
_refine_ls_number_restraints 0
_refine_ls_restrained_S_all 1.021
_refine_ls_R_factor_all 0.0473
_refine_ls_R_factor_gt 0.0317
_refine_ls_shift/su_max 0.000
_refine_ls_shift/su_mean 0.000
_refine_ls_structure_factor_coef Fsqd
_refine_ls_weighting_details 'calc w=1/[\s^2^(Fo^2^)+(0.0383P)^2^+2.3403P] where P=(Fo^2^+2Fc^2^)/3'
_refine_ls_weighting_scheme calc
_refine_ls_wR_factor_gt 0.0729
_refine_ls_wR_factor_ref 0.0797
_reflns_number_gt 2651
_reflns_number_total 3401
_reflns_threshold_expression I>2\s(I)
_cod_data_source_file bh2230.cif
_cod_data_source_block I
_cod_original_sg_symbol_H-M 'C 2/c'
_cod_database_code 2222227
_cod_database_fobs_code 2222227

loop_
_symmetry_equiv_pos_as_xyz
'x, y, z'
'-x, y, -z+1/2'
'x+1/2, y+1/2, z'
'-x+1/2, y+1/2, -z+1/2'
'-x, -y, -z'
'x, -y, z-1/2'
'-x+1/2, -y+1/2, -z'
'x+1/2, -y+1/2, z-1/2'

loop_
_atom_site_type_symbol
_atom_site_label
_atom_site_fract_x
_atom_site_fract_y
_atom_site_fract_z
_atom_site_U_iso_or_equiv
_atom_site_adp_type
_atom_site_calc_flag
_atom_site_refinement_flags
_atom_site_occupancy
_atom_site_disorder_assembly
_atom_site_disorder_group
Ni Ni1 0.041268(13) 0.23786(6) 0.156018(18) 0.04192(13) Uani d . 1 . .
Br Br1 -0.211124(13) -0.09987(7) -0.01369(2) 0.07519(15) Uani d . 1 . .
Cl Cl1 0.26998(4) -0.39055(19) 0.14682(6) 0.0893(3) Uani d . 1 . .
O O1 0.09933(7) 0.1537(3) 0.16792(10) 0.0483(5) Uani d . 1 . .
O O2 -0.01644(7) 0.3235(3) 0.14192(11) 0.0532(5) Uani d . 1 . .
N N1 0.05323(9) -0.1250(4) 0.09609(12) 0.0460(6) Uani d . 1 . .
N N2 0.01755(9) -0.0048(4) 0.09955(11) 0.0418(6) Uani d . 1 . .
N N3 0.07253(9) 0.4809(4) 0.22016(12) 0.0449(6) Uani d . 1 . .
C C1 0.21951(12) -0.2894(6) 0.14580(16) 0.0572(9) Uani d . 1 . .
C C2 0.22207(12) -0.0906(6) 0.17554(17) 0.0647(9) Uani d . 1 . .
H H2 0.2510 -0.0129 0.1980 0.078 Uiso calc R 1 . .
C C3 0.18122(12) -0.0071(6) 0.17171(16) 0.0578(8) Uani d . 1 . .
H H3 0.1827 0.1285 0.1915 0.069 Uiso calc R 1 . .
C C4 0.13809(11) -0.1220(5) 0.13888(14) 0.0454(7) Uani d . 1 . .
C C5 0.13736(13) -0.3249(5) 0.11103(18) 0.0595(9) Uani d . 1 . .
H H5 0.1089 -0.4065 0.0899 0.071 Uiso calc R 1 . .
C C6 0.17748(13) -0.4080(6) 0.11382(18) 0.0646(9) Uani d . 1 . .
H H6 0.1763 -0.5437 0.0942 0.077 Uiso calc R 1 . .
C C7 0.09448(11) -0.0276(5) 0.13425(14) 0.0437(7) Uani d . 1 . .
C C8 -0.02649(11) -0.0808(5) 0.06426(13) 0.0417(7) Uani d . 1 . .
C C9 -0.03642(12) -0.2861(5) 0.02193(16) 0.0539(8) Uani d . 1 . .
H H9A -0.0094 -0.3164 0.0169 0.081 Uiso calc R 1 . .
H H9B -0.0649 -0.2649 -0.0225 0.081 Uiso calc R 1 . .
H H9C -0.0413 -0.4077 0.0444 0.081 Uiso calc R 1 . .
C C10 -0.06526(10) 0.0294(5) 0.06629(13) 0.0415(7) Uani d . 1 . .
C C11 -0.05843(11) 0.2266(5) 0.10261(15) 0.0456(7) Uani d . 1 . .
C C12 -0.09895(12) 0.3312(5) 0.09768(16) 0.0545(8) Uani d . 1 . .
H H12 -0.0947 0.4649 0.1198 0.065 Uiso calc R 1 . .
C C13 -0.14427(12) 0.2416(6) 0.06125(17) 0.0564(8) Uani d . 1 . .
H H13 -0.1706 0.3138 0.0582 0.068 Uiso calc R 1 . .
C C14 -0.15003(11) 0.0428(6) 0.02932(15) 0.0516(8) Uani d . 1 . .
C C15 -0.11213(11) -0.0603(5) 0.03060(14) 0.0487(7) Uani d . 1 . .
H H15 -0.1174 -0.1926 0.0074 0.058 Uiso calc R 1 . .
C C16 0.12054(12) 0.4904(6) 0.25973(16) 0.0600(9) Uani d . 1 . .
H H16 0.1387 0.3768 0.2571 0.072 Uiso calc R 1 . .
C C17 0.14431(14) 0.6615(6) 0.30425(19) 0.0701(10) Uani d . 1 . .
H H17 0.1779 0.6628 0.3311 0.084 Uiso calc R 1 . .
C C18 0.11809(15) 0.8293(6) 0.30861(17) 0.0655(10) Uani d . 1 . .
H H18 0.1335 0.9482 0.3375 0.079 Uiso calc R 1 . .
C C19 0.06898(14) 0.8192(5) 0.26974(17) 0.0589(9) Uani d . 1 . .
H H19 0.0503 0.9294 0.2727 0.071 Uiso calc R 1 . .
C C20 0.04720(12) 0.6437(5) 0.22580(15) 0.0525(8) Uani d . 1 . .
H H20 0.0136 0.6388 0.1992 0.063 Uiso calc R 1 . .

loop_
_atom_site_aniso_label
_atom_site_aniso_U_11
_atom_site_aniso_U_22
_atom_site_aniso_U_33
_atom_site_aniso_U_12
_atom_site_aniso_U_13
_atom_site_aniso_U_23
Ni1 0.0420(2) 0.0397(2) 0.0444(2) -0.00392(17) 0.02273(18) -0.00596(17)
Br1 0.0486(2) 0.0968(3) 0.0797(3) -0.0210(2) 0.0332(2) -0.0084(2)
Cl1 0.0596(6) 0.1029(8) 0.1085(8) 0.0179(6) 0.0461(6) -0.0134(6)
O1 0.0456(12) 0.0462(12) 0.0522(12) -0.0061(9) 0.0248(10) -0.0130(10)
O2 0.0433(13) 0.0501(12) 0.0657(13) -0.0055(10) 0.0281(11) -0.0161(11)
N1 0.0454(15) 0.0431(15) 0.0514(15) 0.0007(12) 0.0265(13) -0.0048(12)
N2 0.0445(15) 0.0388(13) 0.0440(13) -0.0011(11) 0.0245(12) -0.0025(11)
N3 0.0486(16) 0.0436(14) 0.0464(14) -0.0058(12) 0.0275(12) -0.0051(11)
C1 0.047(2) 0.067(2) 0.058(2) 0.0122(17) 0.0272(17) 0.0007(17)
C2 0.044(2) 0.074(3) 0.074(2) -0.0059(17) 0.0297(18) -0.0151(19)
C3 0.054(2) 0.057(2) 0.067(2) -0.0062(17) 0.0347(18) -0.0163(17)
C4 0.0454(18) 0.0493(19) 0.0432(16) 0.0000(14) 0.0242(15) -0.0001(14)
C5 0.050(2) 0.054(2) 0.072(2) -0.0075(16) 0.0299(18) -0.0163(17)
C6 0.065(2) 0.056(2) 0.078(2) 0.0055(18) 0.040(2) -0.0129(18)
C7 0.0457(18) 0.0448(17) 0.0423(16) 0.0001(14) 0.0241(15) 0.0003(14)
C8 0.0465(18) 0.0381(16) 0.0388(15) -0.0049(13) 0.0210(14) 0.0000(13)
C9 0.055(2) 0.0444(19) 0.0595(19) -0.0082(15) 0.0274(17) -0.0105(15)
C10 0.0414(17) 0.0421(17) 0.0425(15) -0.0046(13) 0.0229(14) 0.0012(13)
C11 0.0441(18) 0.0476(18) 0.0494(17) -0.0047(14) 0.0274(15) 0.0001(14)
C12 0.053(2) 0.0525(19) 0.064(2) -0.0029(16) 0.0350(17) -0.0048(16)
C13 0.047(2) 0.066(2) 0.066(2) 0.0010(17) 0.0358(17) 0.0043(18)
C14 0.0421(18) 0.063(2) 0.0496(18) -0.0102(16) 0.0239(15) 0.0023(16)
C15 0.0504(19) 0.0510(18) 0.0465(17) -0.0095(15) 0.0266(15) -0.0020(14)
C16 0.048(2) 0.064(2) 0.070(2) -0.0108(17) 0.0320(18) -0.0193(18)
C17 0.059(2) 0.075(2) 0.074(2) -0.025(2) 0.033(2) -0.028(2)
C18 0.085(3) 0.059(2) 0.062(2) -0.028(2) 0.045(2) -0.0210(18)
C19 0.079(3) 0.0463(19) 0.059(2) -0.0047(18) 0.042(2) -0.0088(16)
C20 0.056(2) 0.0511(19) 0.0510(18) -0.0009(16) 0.0288(17) -0.0042(15)

loop_
_atom_type_symbol
_atom_type_description
_atom_type_scat_dispersion_real
_atom_type_scat_dispersion_imag
_atom_type_scat_source
C C 0.0033 0.0016 'International Tables Vol C Tables 4.2.6.8 and 6.1.1.4'
H H 0.0000 0.0000 'International Tables Vol C Tables 4.2.6.8 and 6.1.1.4'
N N 0.0061 0.0033 'International Tables Vol C Tables 4.2.6.8 and 6.1.1.4'
O O 0.0106 0.0060 'International Tables Vol C Tables 4.2.6.8 and 6.1.1.4'
Cl Cl 0.1484 0.1585 'International Tables Vol C Tables 4.2.6.8 and 6.1.1.4'
Ni Ni 0.3393 1.1124 'International Tables Vol C Tables 4.2.6.8 and 6.1.1.4'
Br Br -0.2901 2.4595 'International Tables Vol C Tables 4.2.6.8 and 6.1.1.4'

loop_
_geom_angle_atom_site_label_1
_geom_angle_atom_site_label_2
_geom_angle_atom_site_label_3
_geom_angle_site_symmetry_1
_geom_angle_site_symmetry_3
_geom_angle
_geom_angle_publ_flag
O2 Ni1 O1 . . 178.39(9) ?
O2 Ni1 N2 . . 95.20(10) ?
O1 Ni1 N2 . . 84.35(9) ?
O2 Ni1 N3 . . 89.99(10) ?
O1 Ni1 N3 . . 90.52(9) ?
N2 Ni1 N3 . . 174.43(11) ?
C7 O1 Ni1 . . 110.50(18) ?
C11 O2 Ni1 . . 126.92(19) ?
C7 N1 N2 . . 108.4(2) ?
C8 N2 N1 . . 116.7(2) ?
C8 N2 Ni1 . . 129.7(2) ?
N1 N2 Ni1 . . 113.61(18) ?
C16 N3 C20 . . 117.5(3) ?
C16 N3 Ni1 . . 120.5(2) ?
C20 N3 Ni1 . . 122.0(2) ?
C2 C1 C6 . . 121.1(3) ?
C2 C1 Cl1 . . 119.6(3) ?
C6 C1 Cl1 . . 119.3(3) ?
C1 C2 C3 . . 119.1(3) ?
C1 C2 H2 . . 120.4 ?
C3 C2 H2 . . 120.4 ?
C2 C3 C4 . . 121.0(3) ?
C2 C3 H3 . . 119.5 ?
C4 C3 H3 . . 119.5 ?
C3 C4 C5 . . 118.1(3) ?
C3 C4 C7 . . 120.1(3) ?
C5 C4 C7 . . 121.8(3) ?
C6 C5 C4 . . 121.4(3) ?
C6 C5 H5 . . 119.3 ?
C4 C5 H5 . . 119.3 ?
C5 C6 C1 . . 119.2(3) ?
C5 C6 H6 . . 120.4 ?
C1 C6 H6 . . 120.4 ?
N1 C7 O1 . . 123.1(3) ?
N1 C7 C4 . . 118.9(3) ?
O1 C7 C4 . . 118.0(3) ?
N2 C8 C10 . . 120.4(3) ?
N2 C8 C9 . . 119.3(3) ?
C10 C8 C9 . . 120.4(3) ?
C8 C9 H9A . . 109.5 ?
C8 C9 H9B . . 109.5 ?
H9A C9 H9B . . 109.5 ?
C8 C9 H9C . . 109.5 ?
H9A C9 H9C . . 109.5 ?
H9B C9 H9C . . 109.5 ?
C15 C10 C11 . . 117.5(3) ?
C15 C10 C8 . . 119.7(3) ?
C11 C10 C8 . . 122.7(3) ?
O2 C11 C10 . . 124.9(3) ?
O2 C11 C12 . . 116.2(3) ?
C10 C11 C12 . . 118.9(3) ?
C13 C12 C11 . . 122.0(3) ?
C13 C12 H12 . . 119.0 ?
C11 C12 H12 . . 119.0 ?
C12 C13 C14 . . 118.6(3) ?
C12 C13 H13 . . 120.7 ?
C14 C13 H13 . . 120.7 ?
C15 C14 C13 . . 121.4(3) ?
C15 C14 Br1 . . 119.0(3) ?
C13 C14 Br1 . . 119.5(2) ?
C14 C15 C10 . . 121.5(3) ?
C14 C15 H15 . . 119.3 ?
C10 C15 H15 . . 119.3 ?
N3 C16 C17 . . 122.7(3) ?
N3 C16 H16 . . 118.6 ?
C17 C16 H16 . . 118.6 ?
C18 C17 C16 . . 119.3(4) ?
C18 C17 H17 . . 120.4 ?
C16 C17 H17 . . 120.4 ?
C19 C18 C17 . . 118.7(3) ?
C19 C18 H18 . . 120.7 ?
C17 C18 H18 . . 120.7 ?
C18 C19 C20 . . 119.4(3) ?
C18 C19 H19 . . 120.3 ?
C20 C19 H19 . . 120.3 ?
N3 C20 C19 . . 122.4(3) ?
N3 C20 H20 . . 118.8 ?
C19 C20 H20 . . 118.8 ?

loop_
_geom_bond_atom_site_label_1
_geom_bond_atom_site_label_2
_geom_bond_site_symmetry_2
_geom_bond_distance
_geom_bond_publ_flag
Ni1 O2 . 1.802(2) ?
Ni1 O1 . 1.830(2) ?
Ni1 N2 . 1.844(2) ?
Ni1 N3 . 1.953(2) ?
Br1 C14 . 1.901(3) ?
Cl1 C1 . 1.737(3) ?
O1 C7 . 1.306(3) ?
O2 C11 . 1.317(3) ?
N1 C7 . 1.298(4) ?
N1 N2 . 1.405(3) ?
N2 C8 . 1.305(4) ?
N3 C16 . 1.333(4) ?
N3 C20 . 1.335(4) ?
C1 C2 . 1.368(5) ?
C1 C6 . 1.369(5) ?
C2 C3 . 1.378(4) ?
C2 H2 . 0.9300 ?
C3 C4 . 1.383(4) ?
C3 H3 . 0.9300 ?
C4 C5 . 1.383(4) ?
C4 C7 . 1.478(4) ?
C5 C6 . 1.366(5) ?
C5 H5 . 0.9300 ?
C6 H6 . 0.9300 ?
C8 C10 . 1.447(4) ?
C8 C9 . 1.508(4) ?
C9 H9A . 0.9600 ?
C9 H9B . 0.9600 ?
C9 H9C . 0.9600 ?
C10 C15 . 1.407(4) ?
C10 C11 . 1.409(4) ?
C11 C12 . 1.410(4) ?
C12 C13 . 1.369(4) ?
C12 H12 . 0.9300 ?
C13 C14 . 1.374(4) ?
C13 H13 . 0.9300 ?
C14 C15 . 1.366(4) ?
C15 H15 . 0.9300 ?
C16 C17 . 1.377(4) ?
C16 H16 . 0.9300 ?
C17 C18 . 1.364(5) ?
C17 H17 . 0.9300 ?
C18 C19 . 1.362(5) ?
C18 H18 . 0.9300 ?
C19 C20 . 1.381(4) ?
C19 H19 . 0.9300 ?
C20 H20 . 0.9300 ?

loop_
_geom_torsion_atom_site_label_1
_geom_torsion_atom_site_label_2
_geom_torsion_atom_site_label_3
_geom_torsion_atom_site_label_4
_geom_torsion_site_symmetry_1
_geom_torsion_site_symmetry_2
_geom_torsion_site_symmetry_3
_geom_torsion_site_symmetry_4
_geom_torsion
_geom_torsion_publ_flag
N2 Ni1 O1 C7 . . . . -2.06(18) ?
N3 Ni1 O1 C7 . . . . 175.76(18) ?
N2 Ni1 O2 C11 . . . . 0.0(2) ?
N3 Ni1 O2 C11 . . . . -178.0(2) ?
C7 N1 N2 C8 . . . . -179.6(2) ?
C7 N1 N2 Ni1 . . . . -0.8(3) ?
O2 Ni1 N2 C8 . . . . -1.3(3) ?
O1 Ni1 N2 C8 . . . . -179.8(3) ?
O2 Ni1 N2 N1 . . . . -179.92(18) ?
O1 Ni1 N2 N1 . . . . 1.62(17) ?
O2 Ni1 N3 C16 . . . . 168.9(2) ?
O1 Ni1 N3 C16 . . . . -12.6(2) ?
O2 Ni1 N3 C20 . . . . -11.7(2) ?
O1 Ni1 N3 C20 . . . . 166.7(2) ?
C6 C1 C2 C3 . . . . -1.5(5) ?
Cl1 C1 C2 C3 . . . . 177.0(3) ?
C1 C2 C3 C4 . . . . 0.5(5) ?
C2 C3 C4 C5 . . . . 1.1(5) ?
C2 C3 C4 C7 . . . . -178.9(3) ?
C3 C4 C5 C6 . . . . -1.9(5) ?
C7 C4 C5 C6 . . . . 178.1(3) ?
C4 C5 C6 C1 . . . . 1.0(5) ?
C2 C1 C6 C5 . . . . 0.7(5) ?
Cl1 C1 C6 C5 . . . . -177.8(3) ?
N2 N1 C7 O1 . . . . -1.1(4) ?
N2 N1 C7 C4 . . . . -179.6(2) ?
Ni1 O1 C7 N1 . . . . 2.4(3) ?
Ni1 O1 C7 C4 . . . . -179.08(19) ?
C3 C4 C7 N1 . . . . 171.6(3) ?
C5 C4 C7 N1 . . . . -8.4(4) ?
C3 C4 C7 O1 . . . . -7.0(4) ?
C5 C4 C7 O1 . . . . 173.0(3) ?
N1 N2 C8 C10 . . . . 178.4(2) ?
Ni1 N2 C8 C10 . . . . -0.2(4) ?
N1 N2 C8 C9 . . . . -1.0(4) ?
Ni1 N2 C8 C9 . . . . -179.5(2) ?
N2 C8 C10 C15 . . . . -177.0(2) ?
C9 C8 C10 C15 . . . . 2.4(4) ?
N2 C8 C10 C11 . . . . 3.4(4) ?
C9 C8 C10 C11 . . . . -177.3(3) ?
Ni1 O2 C11 C10 . . . . 2.9(4) ?
Ni1 O2 C11 C12 . . . . -177.3(2) ?
C15 C10 C11 O2 . . . . 175.5(3) ?
C8 C10 C11 O2 . . . . -4.9(4) ?
C15 C10 C11 C12 . . . . -4.3(4) ?
C8 C10 C11 C12 . . . . 175.4(3) ?
O2 C11 C12 C13 . . . . -176.7(3) ?
C10 C11 C12 C13 . . . . 3.1(5) ?
C11 C12 C13 C14 . . . . 0.7(5) ?
C12 C13 C14 C15 . . . . -3.2(5) ?
C12 C13 C14 Br1 . . . . 173.6(2) ?
C13 C14 C15 C10 . . . . 1.9(5) ?
Br1 C14 C15 C10 . . . . -175.0(2) ?
C11 C10 C15 C14 . . . . 2.0(4) ?
C8 C10 C15 C14 . . . . -177.7(3) ?
C20 N3 C16 C17 . . . . -1.3(5) ?
Ni1 N3 C16 C17 . . . . 178.0(3) ?
N3 C16 C17 C18 . . . . 0.0(5) ?
C16 C17 C18 C19 . . . . 1.5(5) ?
C17 C18 C19 C20 . . . . -1.8(5) ?
C16 N3 C20 C19 . . . . 1.0(4) ?
Ni1 N3 C20 C19 . . . . -178.3(2) ?
C18 C19 C20 N3 . . . . 0.5(5) ?
